data_4031547
loop_
_publ_author_name
'Kaleta, Ji\<r\'i'
'Kaletov\'a, Eva'
'C\'isa\<rov\'a, Ivana'
'Teat, Simon J.'
'Michl, Josef'

_publ_section_title
;
 Synthesis of Triptycene-Based Molecular Rotors for Langmuir-Blodgett
 Monolayers.
;
_journal_issue 20
_journal_name_full 'The Journal of organic chemistry'
_journal_page_first 10134
_journal_page_last 10150
_journal_paper_doi 10.1021/acs.joc.5b01753
_journal_volume 80
_journal_year 2015
_chemical_compound_source 'synthesized by Dr. Jiri Kaleta'
_chemical_formula_moiety 'C29 H22 Br2 Si'
_chemical_formula_sum 'C29 H22 Br2 Si'
_chemical_formula_weight 558.38
_chemical_name_systematic
; 
 ? 
;
_space_group_IT_number 14
_space_group_name_Hall '-P 2ybc'
_symmetry_cell_setting monoclinic
_symmetry_space_group_name_Hall '-P 2ybc'
_symmetry_space_group_name_H-M 'P 1 21/c 1'
_atom_sites_solution_hydrogens difmap
_atom_sites_solution_primary direct
_atom_sites_solution_secondary difmap
_audit_creation_method SHELXL-97
_cell_angle_alpha 90.00
_cell_angle_beta 93.758(3)
_cell_angle_gamma 90.00
_cell_formula_units_Z 4
_cell_length_a 15.7725(10)
_cell_length_b 20.2392(13)
_cell_length_c 8.0195(5)
_cell_measurement_reflns_used 5779
_cell_measurement_temperature 150(2)
_cell_measurement_theta_max 27.4259
_cell_measurement_theta_min 2.7371
_cell_volume 2554.5(3)
_computing_cell_refinement 'SAINT V8.34A (Bruker AXS Inc., 2013)'
_computing_data_collection 'Bruker Instrument Service v2014.5.0.0'
_computing_data_reduction 'SAINT V8.34A (Bruker AXS Inc., 2013)'
_computing_structure_refinement 'SHELXL-97 (Sheldrick, 1997)'
_computing_structure_solution 'SHELXS-97 (Sheldrick, 1990)'
_diffrn_ambient_temperature 150(2)
_diffrn_measured_fraction_theta_full 0.997
_diffrn_measured_fraction_theta_max 0.997
_diffrn_measurement_device_type 'Bruker APEX-II CCD'
_diffrn_measurement_method '\f and \w scans'
_diffrn_radiation_monochromator graphite
_diffrn_radiation_source 'fine-focus sealed tube'
_diffrn_radiation_type MoK\a
_diffrn_radiation_wavelength 0.71073
_diffrn_reflns_av_R_equivalents 0.0287
_diffrn_reflns_av_sigmaI/netI 0.0448
_diffrn_reflns_limit_h_max 15
_diffrn_reflns_limit_h_min -20
_diffrn_reflns_limit_k_max 22
_diffrn_reflns_limit_k_min -26
_diffrn_reflns_limit_l_max 10
_diffrn_reflns_limit_l_min -7
_diffrn_reflns_number 17211
_diffrn_reflns_theta_full 27.50
_diffrn_reflns_theta_max 27.50
_diffrn_reflns_theta_min 1.64
_diffrn_standards_number 0
_exptl_absorpt_coefficient_mu 3.235
_exptl_absorpt_correction_T_max 0.8100
_exptl_absorpt_correction_T_min 0.3329
_exptl_absorpt_correction_type numerical
_exptl_absorpt_process_details 'SADABS V2014/3 (Bruker AXS Inc.)'
_exptl_crystal_colour colourless
_exptl_crystal_density_diffrn 1.452
_exptl_crystal_density_method 'not measured'
_exptl_crystal_description plate
_exptl_crystal_F_000 1120
_exptl_crystal_size_max 0.44
_exptl_crystal_size_mid 0.23
_exptl_crystal_size_min 0.07
_refine_diff_density_max 1.263
_refine_diff_density_min -0.906
_refine_diff_density_rms 0.099
_refine_ls_extinction_method none
_refine_ls_goodness_of_fit_ref 1.058
_refine_ls_hydrogen_treatment constr
_refine_ls_matrix_type full
_refine_ls_number_parameters 292
_refine_ls_number_reflns 5866
_refine_ls_number_restraints 14
_refine_ls_restrained_S_all 1.066
_refine_ls_R_factor_all 0.0754
_refine_ls_R_factor_gt 0.0502
_refine_ls_shift/su_max 0.001
_refine_ls_shift/su_mean 0.000
_refine_ls_structure_factor_coef Fsqd
_refine_ls_weighting_details 'calc w=1/[\s^2^(Fo^2^)+(0.0661P)^2^+3.8642P] where P=(Fo^2^+2Fc^2^)/3'
_refine_ls_weighting_scheme calc
_refine_ls_wR_factor_gt 0.1290
_refine_ls_wR_factor_ref 0.1407
_reflns_number_gt 4273
_reflns_number_total 5866
_reflns_threshold_expression I>2\s(I)
_cod_data_source_file jo5b01753_si_004.cif
_cod_data_source_block JK557
_cod_depositor_comments 'Adding full bibliography for 4031540--4031548.cif.'
_cod_database_code 4031547

loop_
_symmetry_equiv_pos_as_xyz
'x, y, z'
'-x, y+1/2, -z+1/2'
'-x, -y, -z'
'x, -y-1/2, z-1/2'

loop_
_atom_site_label
_atom_site_type_symbol
_atom_site_fract_x
_atom_site_fract_y
_atom_site_fract_z
_atom_site_U_iso_or_equiv
_atom_site_adp_type
_atom_site_occupancy
_atom_site_symmetry_multiplicity
_atom_site_calc_flag
_atom_site_refinement_flags
_atom_site_disorder_assembly
_atom_site_disorder_group
Br1 Br 1.18077(3) 0.35933(2) 1.12615(6) 0.03994(15) Uani 1 1 d . . .
Br2 Br 1.17289(3) 0.20341(2) 1.08406(8) 0.05351(18) Uani 1 1 d . . .
C1 C 1.1131(3) 0.28320(17) 1.0967(5) 0.0276(8) Uani 1 1 d . . .
C2 C 1.0298(2) 0.28666(18) 1.0846(5) 0.0275(8) Uani 1 1 d . . .
H2 H 1.0047 0.3290 1.0948 0.033 Uiso 1 1 calc R . .
C3 C 0.9740(2) 0.23118(18) 1.0571(4) 0.0256(8) Uani 1 1 d . . .
C4 C 0.9260(2) 0.18672(17) 1.0313(4) 0.0212(7) Uani 1 1 d . . .
C5 C 0.8657(2) 0.13279(16) 0.9939(4) 0.0175(7) Uani 1 1 d . . .
C6 C 0.9031(2) 0.07516(16) 0.8967(4) 0.0155(6) Uani 1 1 d . . .
C7 C 0.9851(2) 0.07154(17) 0.8457(4) 0.0196(7) Uani 1 1 d . . .
H7 H 1.0248 0.1058 0.8730 0.024 Uiso 1 1 calc R . .
C8 C 1.0085(2) 0.01679(18) 0.7536(4) 0.0232(7) Uani 1 1 d . . .
H8 H 1.0642 0.0141 0.7160 0.028 Uiso 1 1 calc R . .
C9 C 0.9510(2) -0.03348(17) 0.7169(4) 0.0228(7) Uani 1 1 d . . .
H9 H 0.9677 -0.0706 0.6544 0.027 Uiso 1 1 calc R . .
C10 C 0.8687(2) -0.03025(16) 0.7708(4) 0.0196(7) Uani 1 1 d . . .
H10 H 0.8294 -0.0650 0.7461 0.024 Uiso 1 1 calc R . .
C11 C 0.8453(2) 0.02420(16) 0.8604(4) 0.0155(6) Uani 1 1 d . . .
C12 C 0.7570(2) 0.03650(16) 0.9253(4) 0.0172(7) Uani 1 1 d . . .
C13 C 0.7283(2) 0.10359(16) 0.8494(4) 0.0181(7) Uani 1 1 d . . .
C14 C 0.6547(2) 0.11523(19) 0.7527(5) 0.0277(8) Uani 1 1 d . . .
H14 H 0.6152 0.0806 0.7286 0.033 Uiso 1 1 calc R . .
C15 C 0.6386(3) 0.1790(2) 0.6901(5) 0.0381(10) Uani 1 1 d . . .
H15 H 0.5882 0.1875 0.6222 0.046 Uiso 1 1 calc R . .
C16 C 0.6953(3) 0.2293(2) 0.7261(5) 0.0349(9) Uani 1 1 d . . .
H16 H 0.6835 0.2725 0.6841 0.042 Uiso 1 1 calc R . .
C17 C 0.7702(2) 0.21722(17) 0.8246(4) 0.0259(8) Uani 1 1 d . . .
H17 H 0.8099 0.2518 0.8489 0.031 Uiso 1 1 calc R . .
C18 C 0.7858(2) 0.15443(16) 0.8859(4) 0.0185(7) Uani 1 1 d . . .
C19 C 0.7738(2) 0.04981(16) 1.1144(4) 0.0176(7) Uani 1 1 d . . .
C20 C 0.7382(2) 0.01575(17) 1.2417(4) 0.0219(7) Uani 1 1 d . . .
H20 H 0.6994 -0.0194 1.2174 0.026 Uiso 1 1 calc R . .
C21 C 0.7604(3) 0.03397(19) 1.4073(4) 0.0283(8) Uani 1 1 d . . .
H21 H 0.7360 0.0113 1.4961 0.034 Uiso 1 1 calc R . .
C22 C 0.8172(2) 0.08439(19) 1.4428(4) 0.0271(8) Uani 1 1 d . . .
H22 H 0.8319 0.0961 1.5557 0.032 Uiso 1 1 calc R . .
C23 C 0.8533(2) 0.11837(17) 1.3141(4) 0.0221(7) Uani 1 1 d . . .
H23 H 0.8925 0.1532 1.3383 0.027 Uiso 1 1 calc R . .
C24 C 0.8311(2) 0.10057(15) 1.1500(4) 0.0171(7) Uani 1 1 d . . .
C25 C 0.6963(2) -0.01672(17) 0.8853(4) 0.0222(7) Uani 1 1 d . A .
C26 C 0.6458(2) -0.0592(2) 0.8486(5) 0.0323(9) Uani 1 1 d . . .
Si1 Si 0.5582(4) -0.1214(4) 0.8178(7) 0.0494(10) Uani 0.481(5) 1 d PDU A 1
C27A C 0.4779(8) -0.0743(7) 0.6891(18) 0.085(3) Uiso 0.481(5) 1 d PD A 1
H27A H 0.4986 -0.0665 0.5782 0.128 Uiso 0.481(5) 1 calc PR A 1
H27B H 0.4677 -0.0318 0.7430 0.128 Uiso 0.481(5) 1 calc PR A 1
H27C H 0.4248 -0.0995 0.6779 0.128 Uiso 0.481(5) 1 calc PR A 1
C28A C 0.5379(10) -0.1571(7) 1.0226(11) 0.090 Uiso 0.481(5) 1 d PD A 1
H28A H 0.5041 -0.1975 1.0062 0.134 Uiso 0.481(5) 1 calc PR A 1
H28B H 0.5067 -0.1252 1.0869 0.134 Uiso 0.481(5) 1 calc PR A 1
H28C H 0.5921 -0.1677 1.0835 0.134 Uiso 0.481(5) 1 calc PR A 1
C29A C 0.5921(10) -0.1899(8) 0.702(2) 0.089(3) Uiso 0.481(5) 1 d P A 1
H29A H 0.6404 -0.2113 0.7629 0.133 Uiso 0.481(5) 1 calc PR A 1
H29B H 0.6092 -0.1748 0.5928 0.133 Uiso 0.481(5) 1 calc PR A 1
H29C H 0.5453 -0.2216 0.6852 0.133 Uiso 0.481(5) 1 calc PR A 1
Si2 Si 0.5643(4) -0.1147(3) 0.7522(7) 0.0494(10) Uani 0.519(5) 1 d PU A 2
C27B C 0.4579(9) -0.0825(7) 0.784(2) 0.085(3) Uiso 0.519(5) 1 d P A 2
H27D H 0.4151 -0.1136 0.7372 0.128 Uiso 0.519(5) 1 calc PR A 2
H27E H 0.4505 -0.0397 0.7272 0.128 Uiso 0.519(5) 1 calc PR A 2
H27F H 0.4514 -0.0768 0.9035 0.128 Uiso 0.519(5) 1 calc PR A 2
C28B C 0.5649(10) -0.1906(7) 0.8791(19) 0.090 Uiso 0.519(5) 1 d P A 2
H28D H 0.6027 -0.2232 0.8328 0.134 Uiso 0.519(5) 1 calc PR A 2
H28E H 0.5072 -0.2086 0.8778 0.134 Uiso 0.519(5) 1 calc PR A 2
H28F H 0.5850 -0.1803 0.9944 0.134 Uiso 0.519(5) 1 calc PR A 2
C29B C 0.5936(10) -0.1371(7) 0.5348(18) 0.089(3) Uiso 0.519(5) 1 d P A 2
H29D H 0.6362 -0.1725 0.5414 0.133 Uiso 0.519(5) 1 calc PR A 2
H29E H 0.6171 -0.0982 0.4814 0.133 Uiso 0.519(5) 1 calc PR A 2
H29F H 0.5429 -0.1522 0.4687 0.133 Uiso 0.519(5) 1 calc PR A 2

loop_
_atom_site_aniso_label
_atom_site_aniso_U_11
_atom_site_aniso_U_22
_atom_site_aniso_U_33
_atom_site_aniso_U_23
_atom_site_aniso_U_13
_atom_site_aniso_U_12
Br1 0.0357(2) 0.0318(2) 0.0517(3) 0.00172(19) -0.00242(18) -0.01527(17)
Br2 0.0378(3) 0.0322(3) 0.0900(4) -0.0083(2) -0.0005(2) 0.00447(19)
C1 0.032(2) 0.0185(17) 0.032(2) -0.0020(15) 0.0006(16) -0.0063(15)
C2 0.032(2) 0.0191(17) 0.031(2) -0.0036(15) -0.0021(16) -0.0034(15)
C3 0.029(2) 0.0238(18) 0.0237(19) -0.0023(15) 0.0004(15) -0.0014(15)
C4 0.0243(18) 0.0206(17) 0.0188(17) -0.0015(14) 0.0032(14) 0.0011(14)
C5 0.0188(17) 0.0164(16) 0.0175(16) -0.0008(13) 0.0018(13) -0.0004(13)
C6 0.0192(16) 0.0169(15) 0.0102(14) -0.0009(12) 0.0001(12) 0.0010(13)
C7 0.0190(17) 0.0229(17) 0.0171(16) 0.0040(14) 0.0018(13) 0.0004(13)
C8 0.0215(18) 0.0286(19) 0.0197(17) 0.0016(14) 0.0028(13) 0.0066(15)
C9 0.0281(19) 0.0212(17) 0.0192(17) -0.0051(14) 0.0009(14) 0.0072(14)
C10 0.0235(18) 0.0181(16) 0.0167(16) 0.0005(13) -0.0026(13) 0.0008(13)
C11 0.0154(15) 0.0185(16) 0.0125(15) 0.0021(12) -0.0002(12) 0.0002(12)
C12 0.0193(17) 0.0179(16) 0.0143(15) 0.0011(13) 0.0011(12) 0.0013(13)
C13 0.0221(17) 0.0172(16) 0.0152(15) 0.0002(13) 0.0020(13) 0.0022(13)
C14 0.0246(19) 0.0280(19) 0.030(2) 0.0003(16) -0.0037(15) 0.0034(16)
C15 0.032(2) 0.040(2) 0.040(2) 0.0075(19) -0.0098(18) 0.0111(19)
C16 0.040(2) 0.027(2) 0.038(2) 0.0097(17) -0.0018(18) 0.0108(17)
C17 0.033(2) 0.0214(18) 0.0240(19) 0.0045(14) 0.0045(15) 0.0014(15)
C18 0.0198(16) 0.0212(17) 0.0145(15) 0.0000(13) 0.0014(12) 0.0033(13)
C19 0.0187(16) 0.0189(16) 0.0153(16) 0.0005(13) 0.0029(12) 0.0041(13)
C20 0.0218(17) 0.0227(17) 0.0218(17) 0.0030(14) 0.0069(14) 0.0028(14)
C21 0.037(2) 0.030(2) 0.0194(18) 0.0069(15) 0.0113(15) 0.0082(17)
C22 0.035(2) 0.032(2) 0.0143(17) -0.0006(15) 0.0042(15) 0.0126(17)
C23 0.0249(19) 0.0207(17) 0.0206(17) -0.0022(14) 0.0003(14) 0.0076(14)
C24 0.0194(17) 0.0164(16) 0.0156(16) 0.0000(13) 0.0031(13) 0.0047(12)
C25 0.0192(17) 0.0238(18) 0.0236(18) 0.0001(14) 0.0017(14) 0.0010(14)
C26 0.0222(19) 0.032(2) 0.043(2) -0.0035(18) 0.0003(16) -0.0017(16)
Si1 0.0249(10) 0.0405(14) 0.084(3) -0.015(2) 0.010(2) -0.0165(9)
Si2 0.0249(10) 0.0405(14) 0.084(3) -0.015(2) 0.010(2) -0.0165(9)

loop_
_atom_type_symbol
_atom_type_description
_atom_type_scat_dispersion_real
_atom_type_scat_dispersion_imag
_atom_type_scat_source
C C 0.0033 0.0016 'International Tables Vol C Tables 4.2.6.8 and 6.1.1.4'
H H 0.0000 0.0000 'International Tables Vol C Tables 4.2.6.8 and 6.1.1.4'
Si Si 0.0817 0.0704 'International Tables Vol C Tables 4.2.6.8 and 6.1.1.4'
Br Br -0.2901 2.4595 'International Tables Vol C Tables 4.2.6.8 and 6.1.1.4'

loop_
_geom_angle_atom_site_label_1
_geom_angle_atom_site_label_2
_geom_angle_atom_site_label_3
_geom_angle
C2 C1 Br2 123.1(3)
C2 C1 Br1 121.5(3)
Br2 C1 Br1 115.4(2)
C1 C2 C3 124.8(3)
C4 C3 C2 177.7(4)
C3 C4 C5 178.0(4)
C4 C5 C6 113.8(3)
C4 C5 C24 114.1(3)
C6 C5 C24 104.9(2)
C4 C5 C18 113.5(3)
C6 C5 C18 104.8(3)
C24 C5 C18 104.8(3)
C7 C6 C11 120.7(3)
C7 C6 C5 125.8(3)
C11 C6 C5 113.5(3)
C6 C7 C8 118.9(3)
C9 C8 C7 120.4(3)
C8 C9 C10 120.6(3)
C11 C10 C9 119.0(3)
C10 C11 C6 120.4(3)
C10 C11 C12 125.8(3)
C6 C11 C12 113.8(3)
C25 C12 C11 113.6(3)
C25 C12 C13 113.0(3)
C11 C12 C13 104.9(3)
C25 C12 C19 114.3(3)
C11 C12 C19 105.0(3)
C13 C12 C19 105.1(3)
C14 C13 C18 120.5(3)
C14 C13 C12 126.0(3)
C18 C13 C12 113.5(3)
C13 C14 C15 119.1(4)
C16 C15 C14 120.5(4)
C15 C16 C17 120.2(4)
C18 C17 C16 119.1(4)
C17 C18 C13 120.6(3)
C17 C18 C5 125.5(3)
C13 C18 C5 113.9(3)
C20 C19 C24 120.6(3)
C20 C19 C12 125.9(3)
C24 C19 C12 113.5(3)
C19 C20 C21 118.8(3)
C22 C21 C20 120.7(3)
C21 C22 C23 120.4(3)
C24 C23 C22 119.0(3)
C19 C24 C23 120.6(3)
C19 C24 C5 114.0(3)
C23 C24 C5 125.4(3)
C26 C25 C12 178.1(4)
C25 C26 Si2 168.2(4)
C25 C26 Si1 171.6(4)
Si2 C26 Si1 17.2(2)
C29A Si1 C28A 103.7(8)
C29A Si1 C27A 109.3(8)
C28A Si1 C27A 123.2(8)
C29A Si1 C26 110.5(6)
C28A Si1 C26 108.4(6)
C27A Si1 C26 101.5(6)
C27B Si2 C26 110.2(6)
C27B Si2 C28B 101.1(7)
C26 Si2 C28B 107.4(6)
C27B Si2 C29B 119.6(8)
C26 Si2 C29B 109.1(5)
C28B Si2 C29B 108.6(7)

loop_
_geom_bond_atom_site_label_1
_geom_bond_atom_site_label_2
_geom_bond_distance
Br1 C1 1.880(4)
Br2 C1 1.876(4)
C1 C2 1.313(6)
C2 C3 1.435(5)
C3 C4 1.186(5)
C4 C5 1.465(5)
C5 C6 1.541(4)
C5 C24 1.543(4)
C5 C18 1.545(5)
C6 C7 1.384(4)
C6 C11 1.394(4)
C7 C8 1.395(5)
C8 C9 1.381(5)
C9 C10 1.397(5)
C10 C11 1.379(4)
C11 C12 1.539(4)
C12 C25 1.462(5)
C12 C13 1.543(4)
C12 C19 1.545(4)
C13 C14 1.374(5)
C13 C18 1.390(5)
C14 C15 1.402(6)
C15 C16 1.373(6)
C16 C17 1.400(6)
C17 C18 1.379(5)
C19 C20 1.381(5)
C19 C24 1.386(5)
C20 C21 1.401(5)
C21 C22 1.375(6)
C22 C23 1.393(5)
C23 C24 1.387(5)
C25 C26 1.196(5)
C26 Si2 1.839(8)
C26 Si1 1.872(8)
Si1 C29A 1.773(17)
Si1 C28A 1.842(3)
Si1 C27A 1.846(3)
Si2 C27B 1.833(14)
Si2 C28B 1.842(15)
Si2 C29B 1.888(15)
